data_7718095
loop_
_publ_author_name
'Seuffert, Marcel T.'
'Sedykh, Alexander E.'
'Sch&#xe4;fer, Thomas C'
'Becker, Jonathan'
'M&#xfc;ller-Buschbaum, Klaus'

_publ_section_title
;
 Homoleptic coordination polymers and complexes of transition metals with
 2-(1,2,4-1<i>H</i>-triazol-3-yl) pyridine and tuning towards white-light
 emission.
;
_journal_issue 12
_journal_name_full 'Dalton transactions (Cambridge, England : 2003)'
_journal_page_first 5075
_journal_page_last 5090
_journal_paper_doi 10.1039/d4dt03149k
_journal_volume 54
_journal_year 2025
_chemical_formula_moiety 'C28 H20 N16 Zr'
_chemical_formula_sum 'C28 H20 N16 Zr'
_chemical_formula_weight 671.82
_space_group_crystal_system monoclinic
_space_group_IT_number 15
_space_group_name_Hall '-C 2yc'
_space_group_name_H-M_alt 'C 1 2/c 1'
_atom_sites_solution_hydrogens geom
_atom_sites_solution_primary dual
_atom_sites_solution_secondary difmap
_audit_creation_method SHELXL-2018/3
_audit_update_record
;
2025-01-23 deposited with the CCDC.	2025-02-18 downloaded from the CCDC.
;
_cell_angle_alpha 90
_cell_angle_beta 99.871(3)
_cell_angle_gamma 90
_cell_formula_units_Z 4
_cell_length_a 17.0121(15)
_cell_length_b 9.9553(9)
_cell_length_c 17.1639(15)
_cell_measurement_reflns_used 9612
_cell_measurement_temperature 100(2)
_cell_measurement_theta_max 27.50
_cell_measurement_theta_min 2.38
_cell_volume 2863.9(4)
_computing_cell_refinement 'SAINT v8.40b (Bruker AXS Inc., 2019)'
_computing_data_collection 'APEX4 v2021.4-0 (Bruker AXS Inc., 2021)'
_computing_data_reduction 'SAINT v8.40b (Bruker AXS Inc., 2019)'
_computing_molecular_graphics shelXle
_computing_publication_material 'SHELXL-2018/3 (Sheldrick, 2018)'
_computing_structure_refinement 'SHELXL-2018/3 (Sheldrick, 2018)'
_computing_structure_solution 'SHELXT 2018/2 (Sheldrick, 2018)'
_diffrn_ambient_temperature 100(2)
_diffrn_detector_area_resol_mean 7.4
_diffrn_measured_fraction_theta_full 1.000
_diffrn_measured_fraction_theta_max 1.000
_diffrn_measurement_device_type 'Bruker PHOTON III C14'
_diffrn_measurement_method '\f and \w scans'
_diffrn_radiation_monochromator 'Incoatec I\mS multilayer optics'
_diffrn_radiation_source 'I\mS micro-focus sealed tube'
_diffrn_radiation_type MoK\a
_diffrn_radiation_wavelength 0.71073
_diffrn_reflns_av_R_equivalents 0.0495
_diffrn_reflns_av_unetI/netI 0.0243
_diffrn_reflns_Laue_measured_fraction_full 1.000
_diffrn_reflns_Laue_measured_fraction_max 1.000
_diffrn_reflns_limit_h_max 21
_diffrn_reflns_limit_h_min -21
_diffrn_reflns_limit_k_max 12
_diffrn_reflns_limit_k_min -12
_diffrn_reflns_limit_l_max 22
_diffrn_reflns_limit_l_min -22
_diffrn_reflns_number 32490
_diffrn_reflns_point_group_measured_fraction_full 1.000
_diffrn_reflns_point_group_measured_fraction_max 1.000
_diffrn_reflns_theta_full 25.242
_diffrn_reflns_theta_max 27.099
_diffrn_reflns_theta_min 2.380
_diffrn_source 'I\mS micro-focus sealed tube, multilayer optics'
_exptl_absorpt_coefficient_mu 0.436
_exptl_absorpt_correction_T_max 0.9143
_exptl_absorpt_correction_T_min 0.7634
_exptl_absorpt_correction_type multi-scan
_exptl_absorpt_process_details SADABS-2016/2
_exptl_crystal_colour colourless
_exptl_crystal_density_diffrn 1.558
_exptl_crystal_density_method 'not measured'
_exptl_crystal_description block
_exptl_crystal_F_000 1360
_exptl_crystal_size_max 0.379
_exptl_crystal_size_mid 0.273
_exptl_crystal_size_min 0.218
_refine_diff_density_max 0.870
_refine_diff_density_min -0.513
_refine_diff_density_rms 0.087
_refine_ls_extinction_method none
_refine_ls_goodness_of_fit_ref 1.085
_refine_ls_hydrogen_treatment constr
_refine_ls_matrix_type full
_refine_ls_number_parameters 204
_refine_ls_number_reflns 3161
_refine_ls_number_restraints 0
_refine_ls_restrained_S_all 1.085
_refine_ls_R_factor_all 0.0531
_refine_ls_R_factor_gt 0.0437
_refine_ls_shift/su_max 0.000
_refine_ls_shift/su_mean 0.000
_refine_ls_structure_factor_coef Fsqd
_refine_ls_weighting_details 'w=1/[\s^2^(Fo^2^)+(0.0416P)^2^+12.8457P] where P=(Fo^2^+2Fc^2^)/3'
_refine_ls_weighting_scheme calc
_refine_ls_wR_factor_gt 0.1042
_refine_ls_wR_factor_ref 0.1117
_reflns_Friedel_coverage 0.000
_reflns_number_gt 2778
_reflns_number_total 3161
_reflns_threshold_expression 'I > 2\s(I)'
_cod_data_source_file d4dt03149k2.cif
_cod_data_source_block Zr(pt)4
_cod_depositor_comments
;
The following automatic conversions were performed:

data item '_atom_sites_solution_secondary' value 'diffmap' was
changed to 'difmap'.

Automatic conversion script
Id: cif_fix_values 8170 2020-07-09 18:12:32Z antanas 

 Adding full bibliography for 7718082--7718095.cif.
;
_cod_original_sg_symbol_H-M 'C 2/c'
_cod_database_code 7718095
_shelx_shelxl_version_number 2018/3
_shelx_space_group_comment
;
The symmetry employed for this shelxl refinement is uniquely defined
by the following loop, which should always be used as a source of
symmetry information in preference to the above space-group names.
They are only intended as comments.
;
_shelx_estimated_absorpt_t_min 0.852
_shelx_estimated_absorpt_t_max 0.911

loop_
_space_group_symop_operation_xyz
'x, y, z'
'-x, y, -z+1/2'
'x+1/2, y+1/2, z'
'-x+1/2, y+1/2, -z+1/2'
'-x, -y, -z'
'x, -y, z-1/2'
'-x+1/2, -y+1/2, -z'
'x+1/2, -y+1/2, z-1/2'

loop_
_atom_site_label
_atom_site_type_symbol
_atom_site_fract_x
_atom_site_fract_y
_atom_site_fract_z
_atom_site_U_iso_or_equiv
_atom_site_adp_type
_atom_site_occupancy
_atom_site_site_symmetry_order
_atom_site_calc_flag
_atom_site_refinement_flags_posn
_atom_site_refinement_flags_adp
_atom_site_refinement_flags_occupancy
_atom_site_disorder_assembly
_atom_site_disorder_group
Zr1 Zr 0.500000 0.38059(4) 0.250000 0.02327(13) Uani 1 2 d S T P . .
N1_1 N 0.56519(16) 0.5723(3) 0.20563(15) 0.0293(5) Uani 1 1 d . . . . .
C2_1 C 0.62013(19) 0.6351(3) 0.26078(19) 0.0314(6) Uani 1 1 d . . . . .
C3_1 C 0.6624(2) 0.7465(3) 0.2426(2) 0.0375(7) Uani 1 1 d . . . . .
H3_1 H 0.699989 0.789524 0.282112 0.045 Uiso 1 1 calc R U . . .
C4_1 C 0.6487(2) 0.7931(4) 0.1661(2) 0.0427(8) Uani 1 1 d . . . . .
H4_1 H 0.676457 0.870031 0.152367 0.051 Uiso 1 1 calc R U . . .
C5_1 C 0.5945(2) 0.7284(4) 0.1088(2) 0.0426(8) Uani 1 1 d . . . . .
H5_1 H 0.584885 0.759443 0.055693 0.051 Uiso 1 1 calc R U . . .
C6_1 C 0.5547(2) 0.6174(3) 0.13116(19) 0.0356(7) Uani 1 1 d . . . . .
H6_1 H 0.518459 0.571270 0.091939 0.043 Uiso 1 1 calc R U . . .
C7_1 C 0.62969(19) 0.5732(3) 0.33924(19) 0.0328(7) Uani 1 1 d . . . . .
N8_1 N 0.59363(16) 0.4565(2) 0.34595(14) 0.0298(5) Uani 1 1 d . . . . .
N9_1 N 0.61052(18) 0.4177(3) 0.42467(16) 0.0399(7) Uani 1 1 d . . . . .
C10_1 C 0.6561(2) 0.5170(4) 0.4577(2) 0.0454(9) Uani 1 1 d . . . . .
H10_1 H 0.677346 0.518480 0.512617 0.055 Uiso 1 1 calc R U . . .
N11_1 N 0.67073(19) 0.6169(3) 0.40806(17) 0.0435(7) Uani 1 1 d . . . . .
N1_2 N 0.43248(14) 0.1894(2) 0.18624(13) 0.0243(5) Uani 1 1 d . . . . .
C2_2 C 0.46806(18) 0.1259(3) 0.13228(16) 0.0268(6) Uani 1 1 d . . . . .
C3_2 C 0.4338(2) 0.0173(3) 0.08879(19) 0.0362(7) Uani 1 1 d . . . . .
H3_2 H 0.461322 -0.027503 0.052658 0.043 Uiso 1 1 calc R U . . .
C4_2 C 0.3590(2) -0.0245(3) 0.0989(2) 0.0373(7) Uani 1 1 d . . . . .
H4_2 H 0.334280 -0.098819 0.069738 0.045 Uiso 1 1 calc R U . . .
C5_2 C 0.32023(19) 0.0428(3) 0.15194(19) 0.0343(7) Uani 1 1 d . . . . .
H5_2 H 0.268041 0.017210 0.158770 0.041 Uiso 1 1 calc R U . . .
C6_2 C 0.35930(18) 0.1479(3) 0.19465(18) 0.0284(6) Uani 1 1 d . . . . .
H6_2 H 0.333150 0.192949 0.231767 0.034 Uiso 1 1 calc R U . . .
C7_2 C 0.54408(19) 0.1852(3) 0.12244(17) 0.0293(6) Uani 1 1 d . . . . .
N8_2 N 0.56733(14) 0.3012(2) 0.15972(14) 0.0261(5) Uani 1 1 d . . . . .
N9_2 N 0.63981(15) 0.3334(3) 0.14035(15) 0.0308(6) Uani 1 1 d . . . . .
C10_2 C 0.6531(2) 0.2350(4) 0.0927(2) 0.0402(8) Uani 1 1 d . . . . .
H10_2 H 0.699715 0.231768 0.069202 0.048 Uiso 1 1 calc R U . . .
N11_2 N 0.59588(18) 0.1387(3) 0.07957(17) 0.0414(7) Uani 1 1 d . . . . .

loop_
_atom_site_aniso_label
_atom_site_aniso_U_11
_atom_site_aniso_U_22
_atom_site_aniso_U_33
_atom_site_aniso_U_23
_atom_site_aniso_U_13
_atom_site_aniso_U_12
Zr1 0.0285(2) 0.0210(2) 0.01888(19) 0.000 0.00017(14) 0.000
N1_1 0.0370(14) 0.0225(12) 0.0286(12) 0.0000(10) 0.0066(11) -0.0011(10)
C2_1 0.0341(16) 0.0269(15) 0.0335(15) -0.0060(12) 0.0069(13) 0.0004(12)
C3_1 0.0395(18) 0.0307(16) 0.0433(18) -0.0049(14) 0.0098(14) -0.0068(14)
C4_1 0.049(2) 0.0317(17) 0.051(2) 0.0025(15) 0.0187(17) -0.0051(15)
C5_1 0.059(2) 0.0383(18) 0.0331(17) 0.0071(14) 0.0146(16) 0.0011(16)
C6_1 0.0458(19) 0.0329(16) 0.0283(15) 0.0007(13) 0.0065(13) 0.0005(14)
C7_1 0.0304(16) 0.0331(16) 0.0327(16) -0.0042(13) -0.0007(12) -0.0029(13)
N8_1 0.0368(14) 0.0256(13) 0.0241(12) -0.0021(10) -0.0029(10) -0.0020(10)
N9_1 0.0480(17) 0.0416(16) 0.0258(13) 0.0013(11) -0.0059(12) -0.0040(13)
C10_1 0.053(2) 0.049(2) 0.0286(16) 0.0005(15) -0.0091(15) -0.0117(17)
N11_1 0.0502(18) 0.0449(17) 0.0322(14) -0.0033(13) -0.0020(13) -0.0160(14)
N1_2 0.0269(12) 0.0228(12) 0.0218(11) 0.0001(9) 0.0008(9) -0.0008(9)
C2_2 0.0333(15) 0.0245(14) 0.0221(13) -0.0021(11) 0.0031(11) -0.0020(12)
C3_2 0.0444(19) 0.0331(16) 0.0323(16) -0.0106(13) 0.0097(14) -0.0079(14)
C4_2 0.0444(19) 0.0305(16) 0.0371(17) -0.0103(13) 0.0069(14) -0.0121(14)
C5_2 0.0310(16) 0.0326(16) 0.0372(17) -0.0023(13) 0.0001(13) -0.0074(13)
C6_2 0.0272(14) 0.0290(15) 0.0282(14) -0.0001(12) 0.0026(11) -0.0007(12)
C7_2 0.0348(16) 0.0281(15) 0.0251(14) -0.0037(11) 0.0056(12) -0.0036(12)
N8_2 0.0290(12) 0.0252(12) 0.0233(12) 0.0002(9) 0.0020(9) -0.0032(10)
N9_2 0.0312(13) 0.0330(13) 0.0293(13) -0.0019(11) 0.0078(10) -0.0034(11)
C10_2 0.0378(18) 0.0445(19) 0.0419(18) -0.0095(15) 0.0169(15) -0.0076(15)
N11_2 0.0461(17) 0.0422(16) 0.0400(16) -0.0144(13) 0.0196(13) -0.0093(13)

loop_
_atom_type_symbol
_atom_type_description
_atom_type_scat_dispersion_real
_atom_type_scat_dispersion_imag
_atom_type_scat_source
C C 0.0033 0.0016 'International Tables Vol C Tables 4.2.6.8 and 6.1.1.4'
H H 0.0000 0.0000 'International Tables Vol C Tables 4.2.6.8 and 6.1.1.4'
N N 0.0061 0.0033 'International Tables Vol C Tables 4.2.6.8 and 6.1.1.4'
Zr Zr -2.9673 0.5597 'International Tables Vol C Tables 4.2.6.8 and 6.1.1.4'

loop_
_geom_angle_atom_site_label_1
_geom_angle_atom_site_label_2
_geom_angle_atom_site_label_3
_geom_angle
_geom_angle_site_symmetry_1
_geom_angle_site_symmetry_3
_geom_angle_publ_flag
N8_1 Zr1 N8_1 140.16(13) . 2_655 ?
N8_1 Zr1 N8_2 89.65(9) . 2_655 ?
N8_1 Zr1 N8_2 104.38(9) 2_655 2_655 ?
N8_1 Zr1 N8_2 104.38(9) . . ?
N8_1 Zr1 N8_2 89.65(9) 2_655 . ?
N8_2 Zr1 N8_2 138.35(12) 2_655 . ?
N8_1 Zr1 N1_2 147.04(9) . . ?
N8_1 Zr1 N1_2 72.77(9) 2_655 . ?
N8_2 Zr1 N1_2 76.78(8) 2_655 . ?
N8_2 Zr1 N1_2 70.26(8) . . ?
N8_1 Zr1 N1_2 72.77(9) . 2_655 ?
N8_1 Zr1 N1_2 147.04(9) 2_655 2_655 ?
N8_2 Zr1 N1_2 70.26(8) 2_655 2_655 ?
N8_2 Zr1 N1_2 76.78(8) . 2_655 ?
N1_2 Zr1 N1_2 74.38(11) . 2_655 ?
N8_1 Zr1 N1_1 78.77(9) . 2_655 ?
N8_1 Zr1 N1_1 69.64(9) 2_655 2_655 ?
N8_2 Zr1 N1_1 74.94(9) 2_655 2_655 ?
N8_2 Zr1 N1_1 145.71(9) . 2_655 ?
N1_2 Zr1 N1_1 124.59(9) . 2_655 ?
N1_2 Zr1 N1_1 134.53(8) 2_655 2_655 ?
N8_1 Zr1 N1_1 69.64(9) . . ?
N8_1 Zr1 N1_1 78.77(9) 2_655 . ?
N8_2 Zr1 N1_1 145.72(9) 2_655 . ?
N8_2 Zr1 N1_1 74.94(9) . . ?
N1_2 Zr1 N1_1 134.53(8) . . ?
N1_2 Zr1 N1_1 124.59(9) 2_655 . ?
N1_1 Zr1 N1_1 74.41(12) 2_655 . ?
C6_1 N1_1 C2_1 118.2(3) . . ?
C6_1 N1_1 Zr1 125.3(2) . . ?
C2_1 N1_1 Zr1 116.4(2) . . ?
N1_1 C2_1 C3_1 122.1(3) . . ?
N1_1 C2_1 C7_1 113.6(3) . . ?
C3_1 C2_1 C7_1 124.3(3) . . ?
C4_1 C3_1 C2_1 118.4(3) . . ?
C4_1 C3_1 H3_1 120.8 . . ?
C2_1 C3_1 H3_1 120.8 . . ?
C3_1 C4_1 C5_1 120.3(3) . . ?
C3_1 C4_1 H4_1 119.9 . . ?
C5_1 C4_1 H4_1 119.9 . . ?
C6_1 C5_1 C4_1 118.2(3) . . ?
C6_1 C5_1 H5_1 120.9 . . ?
C4_1 C5_1 H5_1 120.9 . . ?
N1_1 C6_1 C5_1 122.8(3) . . ?
N1_1 C6_1 H6_1 118.6 . . ?
C5_1 C6_1 H6_1 118.6 . . ?
N8_1 C7_1 N11_1 112.8(3) . . ?
N8_1 C7_1 C2_1 117.9(3) . . ?
N11_1 C7_1 C2_1 129.3(3) . . ?
C7_1 N8_1 N9_1 107.8(2) . . ?
C7_1 N8_1 Zr1 121.1(2) . . ?
N9_1 N8_1 Zr1 129.1(2) . . ?
C10_1 N9_1 N8_1 102.6(3) . . ?
N9_1 C10_1 N11_1 115.8(3) . . ?
N9_1 C10_1 H10_1 122.1 . . ?
N11_1 C10_1 H10_1 122.1 . . ?
C7_1 N11_1 C10_1 101.0(3) . . ?
C6_2 N1_2 C2_2 117.6(2) . . ?
C6_2 N1_2 Zr1 125.30(19) . . ?
C2_2 N1_2 Zr1 116.82(18) . . ?
N1_2 C2_2 C3_2 122.7(3) . . ?
N1_2 C2_2 C7_2 113.7(2) . . ?
C3_2 C2_2 C7_2 123.6(3) . . ?
C4_2 C3_2 C2_2 118.7(3) . . ?
C4_2 C3_2 H3_2 120.6 . . ?
C2_2 C3_2 H3_2 120.6 . . ?
C3_2 C4_2 C5_2 119.4(3) . . ?
C3_2 C4_2 H4_2 120.3 . . ?
C5_2 C4_2 H4_2 120.3 . . ?
C6_2 C5_2 C4_2 118.4(3) . . ?
C6_2 C5_2 H5_2 120.8 . . ?
C4_2 C5_2 H5_2 120.8 . . ?
N1_2 C6_2 C5_2 123.2(3) . . ?
N1_2 C6_2 H6_2 118.4 . . ?
C5_2 C6_2 H6_2 118.4 . . ?
N11_2 C7_2 N8_2 113.2(3) . . ?
N11_2 C7_2 C2_2 127.7(3) . . ?
N8_2 C7_2 C2_2 119.1(3) . . ?
C7_2 N8_2 N9_2 106.8(2) . . ?
C7_2 N8_2 Zr1 119.45(19) . . ?
N9_2 N8_2 Zr1 132.74(18) . . ?
C10_2 N9_2 N8_2 103.5(3) . . ?
N9_2 C10_2 N11_2 115.7(3) . . ?
N9_2 C10_2 H10_2 122.2 . . ?
N11_2 C10_2 H10_2 122.2 . . ?
C7_2 N11_2 C10_2 100.8(3) . . ?

loop_
_geom_bond_atom_site_label_1
_geom_bond_atom_site_label_2
_geom_bond_distance
_geom_bond_site_symmetry_2
_geom_bond_publ_flag
Zr1 N8_1 2.218(2) . ?
Zr1 N8_1 2.218(2) 2_655 ?
Zr1 N8_2 2.224(2) 2_655 ?
Zr1 N8_2 2.224(2) . ?
Zr1 N1_2 2.389(2) . ?
Zr1 N1_2 2.389(2) 2_655 ?
Zr1 N1_1 2.396(3) 2_655 ?
Zr1 N1_1 2.396(3) . ?
N1_1 C6_1 1.338(4) . ?
N1_1 C2_1 1.363(4) . ?
C2_1 C3_1 1.386(4) . ?
C2_1 C7_1 1.464(4) . ?
C3_1 C4_1 1.376(5) . ?
C3_1 H3_1 0.9500 . ?
C4_1 C5_1 1.385(5) . ?
C4_1 H4_1 0.9500 . ?
C5_1 C6_1 1.384(5) . ?
C5_1 H5_1 0.9500 . ?
C6_1 H6_1 0.9500 . ?
C7_1 N8_1 1.328(4) . ?
C7_1 N11_1 1.338(4) . ?
N8_1 N9_1 1.387(4) . ?
N9_1 C10_1 1.323(5) . ?
C10_1 N11_1 1.360(5) . ?
C10_1 H10_1 0.9500 . ?
N1_2 C6_2 1.343(4) . ?
N1_2 C2_2 1.348(4) . ?
C2_2 C3_2 1.384(4) . ?
C2_2 C7_2 1.457(4) . ?
C3_2 C4_2 1.377(5) . ?
C3_2 H3_2 0.9500 . ?
C4_2 C5_2 1.385(5) . ?
C4_2 H4_2 0.9500 . ?
C5_2 C6_2 1.381(4) . ?
C5_2 H5_2 0.9500 . ?
C6_2 H6_2 0.9500 . ?
C7_2 N11_2 1.324(4) . ?
C7_2 N8_2 1.346(4) . ?
N8_2 N9_2 1.369(3) . ?
N9_2 C10_2 1.320(4) . ?
C10_2 N11_2 1.357(4) . ?
C10_2 H10_2 0.9500 . ?
